data_4131266
loop_
_publ_author_name
'Wang, Shuai'
'McCrea-Hendrick, Madison L'
'Weinstein, Cory M.'
'Caputo, Christine A.'
'Hoppe, Elke'
'Fettinger, James C.'
'Olmstead, Marilyn M.'
'Power, Philip P.'

_publ_section_title
;
 Dynamic Behavior and Isomerization Equilibria of Distannenes Synthesized
 by Tin Hydride/Olefin Insertions: Characterization of the Elusive
 Monohydrido Bridged Isomer.
;
_journal_issue 19
_journal_name_full 'Journal of the American Chemical Society'
_journal_page_first 6586
_journal_page_last 6595
_journal_paper_doi 10.1021/jacs.7b02269
_journal_volume 139
_journal_year 2017
_chemical_formula_moiety 'C66 H88 Sn2, 2(C7 H8)'
_chemical_formula_sum 'C80 H104 Sn2'
_chemical_formula_weight 1303.06
_space_group_crystal_system triclinic
_space_group_IT_number 2
_space_group_name_Hall '-P 1'
_space_group_name_H-M_alt 'P -1'
_atom_sites_solution_hydrogens mixed
_audit_creation_method SHELXL-2016/6
_cell_angle_alpha 100.9810(10)
_cell_angle_beta 107.8060(10)
_cell_angle_gamma 96.1100(10)
_cell_formula_units_Z 2
_cell_length_a 13.4670(11)
_cell_length_b 13.5435(11)
_cell_length_c 20.6086(16)
_cell_measurement_reflns_used 9974
_cell_measurement_temperature 90(2)
_cell_measurement_theta_max 25.33
_cell_measurement_theta_min 2.21
_cell_volume 3458.3(5)
_computing_cell_refinement 'SAINT (8.18C) (Bruker, 2012)'
_computing_data_collection 'Apex2 (2012.2-0) (Bruker, 2012)'
_computing_data_reduction 'SAINT (8.18C) (Bruker, 2012)'
_computing_molecular_graphics 'Bruker SHELXTL'
_computing_publication_material 'Bruker SHELXTL'
_computing_structure_refinement 'SHELXL-2016/6 (Sheldrick, 2016)'
_computing_structure_solution 'SHELXS-97 (Sheldrick, 2008)'
_diffrn_ambient_temperature 90(2)
_diffrn_measured_fraction_theta_full 0.999
_diffrn_measured_fraction_theta_max 0.999
_diffrn_measurement_device_type 'Bruker APEX-II CCD'
_diffrn_measurement_method '\f and \w scans'
_diffrn_radiation_type MoK\a
_diffrn_radiation_wavelength 0.71073
_diffrn_reflns_av_R_equivalents 0.0384
_diffrn_reflns_av_unetI/netI 0.0553
_diffrn_reflns_Laue_measured_fraction_full 0.999
_diffrn_reflns_Laue_measured_fraction_max 0.999
_diffrn_reflns_limit_h_max 16
_diffrn_reflns_limit_h_min -16
_diffrn_reflns_limit_k_max 16
_diffrn_reflns_limit_k_min -16
_diffrn_reflns_limit_l_max 24
_diffrn_reflns_limit_l_min -24
_diffrn_reflns_number 24556
_diffrn_reflns_point_group_measured_fraction_full 0.999
_diffrn_reflns_point_group_measured_fraction_max 0.999
_diffrn_reflns_theta_full 25.242
_diffrn_reflns_theta_max 25.249
_diffrn_reflns_theta_min 2.035
_exptl_absorpt_coefficient_mu 0.764
_exptl_absorpt_correction_T_max 0.9144
_exptl_absorpt_correction_T_min 0.6958
_exptl_absorpt_correction_type multi-scan
_exptl_absorpt_process_details 'SADABS 2008/1 (Sheldrick, 2008)'
_exptl_crystal_colour Green
_exptl_crystal_density_diffrn 1.251
_exptl_crystal_description Parallelepiped
_exptl_crystal_F_000 1368
_exptl_crystal_size_max 0.193
_exptl_crystal_size_mid 0.155
_exptl_crystal_size_min 0.123
_refine_diff_density_max 2.183
_refine_diff_density_min -1.052
_refine_diff_density_rms 0.106
_refine_ls_extinction_method none
_refine_ls_goodness_of_fit_ref 1.030
_refine_ls_hydrogen_treatment mixed
_refine_ls_matrix_type full
_refine_ls_number_parameters 872
_refine_ls_number_reflns 12502
_refine_ls_number_restraints 89
_refine_ls_restrained_S_all 1.029
_refine_ls_R_factor_all 0.0578
_refine_ls_R_factor_gt 0.0441
_refine_ls_shift/su_max 0.002
_refine_ls_shift/su_mean 0.000
_refine_ls_structure_factor_coef Fsqd
_refine_ls_weighting_details 'w=1/[\s^2^(Fo^2^)+(0.0812P)^2^+0.0772P] where P=(Fo^2^+2Fc^2^)/3'
_refine_ls_weighting_scheme calc
_refine_ls_wR_factor_gt 0.1208
_refine_ls_wR_factor_ref 0.1268
_reflns_Friedel_coverage 0.000
_reflns_number_gt 10088
_reflns_number_total 12502
_reflns_threshold_expression 'I > 2\s(I)'
_cod_data_source_file ja7b02269_si_002.cif
_cod_data_source_block CC90FMI
_cod_depositor_comments
;
The following automatic conversions were performed:

data item '_exptl_absorpt_correction_type' value 'Multi-scan' was
changed to 'multi-scan' in accordance with the
/home/saulius/struct/COD-crude-data/automatic-downloads/DataCite-retrospective/ACS/depositions/lib/dictionaries/cif_core.dic
dictionary named 'cif_core.dic' version 2.4.2 last updated on
2011-04-26.

Automatic conversion script
Id: cif_fix_values 6909 2019-04-08 15:41:33Z antanas 
;
_cod_database_code 4131266
_shelx_shelxl_version_number 2016/6
_shelx_space_group_comment
; 
The symmetry employed for this shelxl refinement is uniquely defined 
by the following loop, which should always be used as a source of 
symmetry information in preference to the above space-group names. 
They are only intended as comments. 
;
_shelx_estimated_absorpt_t_min 0.867
_shelx_estimated_absorpt_t_max 0.912

loop_
_space_group_symop_operation_xyz
'x, y, z'
'-x, -y, -z'

loop_
_atom_site_label
_atom_site_type_symbol
_atom_site_fract_x
_atom_site_fract_y
_atom_site_fract_z
_atom_site_U_iso_or_equiv
_atom_site_adp_type
_atom_site_occupancy
_atom_site_site_symmetry_order
_atom_site_calc_flag
_atom_site_refinement_flags_posn
_atom_site_refinement_flags_adp
_atom_site_refinement_flags_occupancy
_atom_site_disorder_assembly
_atom_site_disorder_group
Sn1 Sn 0.22425(2) 0.22242(2) 0.65468(2) 0.01979(9) Uani 1 1 d . . . . .
H1 H 0.357(5) 0.184(5) 0.705(3) 0.11(2) Uiso 1 1 d . . . . .
Sn2 Sn 0.29540(8) 0.12094(11) 0.75970(8) 0.0182(2) Uani 0.57 1 d D U P A 1
Sn2B Sn 0.32760(10) 0.12062(15) 0.75572(11) 0.0205(3) Uani 0.43 1 d D U P A 2
C1 C 0.2756(2) -0.0439(2) 0.71585(16) 0.0153(7) Uani 1 1 d . . . . .
C2 C 0.1808(2) -0.1022(2) 0.71385(16) 0.0144(6) Uani 1 1 d . . . . .
C3 C 0.1586(2) -0.2078(3) 0.68603(16) 0.0182(7) Uani 1 1 d . . . . .
H3 H 0.094828 -0.246576 0.685110 0.022 Uiso 1 1 calc R U . . .
C4 C 0.2281(3) -0.2564(3) 0.65993(17) 0.0201(7) Uani 1 1 d . . . . .
H4 H 0.212011 -0.328065 0.640549 0.024 Uiso 1 1 calc R U . . .
C5 C 0.3214(3) -0.1998(3) 0.66225(17) 0.0196(7) Uani 1 1 d . . . . .
H5 H 0.369673 -0.233450 0.644860 0.024 Uiso 1 1 calc R U . . .
C6 C 0.3461(2) -0.0945(3) 0.68953(16) 0.0163(7) Uani 1 1 d . . . . .
C7 C 0.1038(2) -0.0545(2) 0.74417(18) 0.0184(7) Uani 1 1 d . . . . .
C8 C 0.0210(3) -0.0164(3) 0.7014(2) 0.0266(8) Uani 1 1 d . . . . .
C9 C -0.0501(3) 0.0251(3) 0.7311(3) 0.0388(11) Uani 1 1 d . . . . .
H9 H -0.106264 0.051712 0.703246 0.047 Uiso 1 1 calc R U . . .
C10 C -0.0404(3) 0.0283(3) 0.7998(3) 0.0481(13) Uani 1 1 d . . . . .
H10 H -0.089796 0.057025 0.818763 0.058 Uiso 1 1 calc R U . . .
C11 C 0.0406(3) -0.0099(3) 0.8417(2) 0.0405(11) Uani 1 1 d . . . . .
H11 H 0.045893 -0.008341 0.888946 0.049 Uiso 1 1 calc R U . . .
C12 C 0.1144(3) -0.0506(3) 0.81468(19) 0.0255(8) Uani 1 1 d . . . . .
C13 C 0.0056(3) -0.0247(3) 0.6242(2) 0.0290(9) Uani 1 1 d . . . . .
H13 H 0.077037 -0.019574 0.618531 0.035 Uiso 1 1 calc R U . . .
C14 C -0.0600(3) -0.1282(3) 0.5799(2) 0.0364(10) Uani 1 1 d . . . . .
H14A H -0.023867 -0.182924 0.595415 0.055 Uiso 1 1 calc R U . . .
H14B H -0.068230 -0.132519 0.530454 0.055 Uiso 1 1 calc R U . . .
H14C H -0.129952 -0.135528 0.585404 0.055 Uiso 1 1 calc R U . . .
C15 C -0.0480(3) 0.0601(3) 0.5953(3) 0.0507(13) Uani 1 1 d . . . . .
H15A H -0.045666 0.057024 0.547889 0.076 Uiso 1 1 calc R U . . .
H15B H -0.010468 0.126896 0.625849 0.076 Uiso 1 1 calc R U . . .
H15C H -0.121866 0.050478 0.593771 0.076 Uiso 1 1 calc R U . . .
C16 C 0.2018(3) -0.0936(4) 0.86097(19) 0.0363(10) Uani 1 1 d . . . . .
H16 H 0.260226 -0.094710 0.840489 0.044 Uiso 1 1 calc R U . . .
C17 C 0.1616(3) -0.2043(4) 0.8606(2) 0.0445(11) Uani 1 1 d . . . . .
H17A H 0.103309 -0.205774 0.879733 0.067 Uiso 1 1 calc R U . . .
H17B H 0.219411 -0.231734 0.889417 0.067 Uiso 1 1 calc R U . . .
H17C H 0.136286 -0.246006 0.812382 0.067 Uiso 1 1 calc R U . . .
C18 C 0.2486(4) -0.0304(5) 0.9362(2) 0.0681(18) Uani 1 1 d . . . . .
H18A H 0.267099 0.041579 0.936184 0.102 Uiso 1 1 calc R U . . .
H18B H 0.312347 -0.054711 0.960782 0.102 Uiso 1 1 calc R U . . .
H18C H 0.196393 -0.037258 0.960108 0.102 Uiso 1 1 calc R U . . .
C19 C 0.4496(2) -0.0397(2) 0.68997(17) 0.0171(7) Uani 1 1 d . . . . .
C20 C 0.4539(3) -0.0001(3) 0.63251(17) 0.0183(7) Uani 1 1 d . . . . .
C21 C 0.5523(3) 0.0445(3) 0.63217(19) 0.0234(8) Uani 1 1 d . . . . .
H21 H 0.556168 0.072751 0.594025 0.028 Uiso 1 1 calc R U . . .
C22 C 0.6442(3) 0.0479(3) 0.6870(2) 0.0266(8) Uani 1 1 d . . . . .
H22 H 0.710626 0.077302 0.685612 0.032 Uiso 1 1 calc R U . . .
C23 C 0.6400(3) 0.0091(3) 0.74318(19) 0.0250(8) Uani 1 1 d . . . . .
H23 H 0.703610 0.012296 0.780455 0.030 Uiso 1 1 calc R U . . .
C24 C 0.5430(3) -0.0352(3) 0.74626(17) 0.0206(7) Uani 1 1 d . . . . .
C25 C 0.3543(3) -0.0091(3) 0.56949(17) 0.0203(7) Uani 1 1 d . . . . .
H25 H 0.292494 -0.008431 0.586696 0.024 Uiso 1 1 calc R U . . .
C26 C 0.3364(3) -0.1115(3) 0.51697(19) 0.0263(8) Uani 1 1 d . . . . .
H26A H 0.401007 -0.119038 0.505475 0.039 Uiso 1 1 calc R U . . .
H26B H 0.277931 -0.113398 0.474158 0.039 Uiso 1 1 calc R U . . .
H26C H 0.318653 -0.167427 0.537677 0.039 Uiso 1 1 calc R U . . .
C27 C 0.3579(3) 0.0783(3) 0.53271(18) 0.0242(8) Uani 1 1 d . . . . .
H27A H 0.382382 0.143568 0.567765 0.036 Uiso 1 1 calc R U . . .
H27B H 0.286842 0.077625 0.500694 0.036 Uiso 1 1 calc R U . . .
H27C H 0.406734 0.069927 0.506056 0.036 Uiso 1 1 calc R U . . .
C28 C 0.5413(3) -0.0810(3) 0.80772(18) 0.0256(8) Uani 1 1 d . . . . .
H28 H 0.468524 -0.083941 0.810953 0.031 Uiso 1 1 calc R U . . .
C29 C 0.5633(3) -0.1914(3) 0.7948(2) 0.0329(9) Uani 1 1 d . . . . .
H29A H 0.510924 -0.232318 0.750819 0.049 Uiso 1 1 calc R U . . .
H29B H 0.558432 -0.221313 0.833662 0.049 Uiso 1 1 calc R U . . .
H29C H 0.634558 -0.190653 0.791672 0.049 Uiso 1 1 calc R U . . .
C30 C 0.6195(3) -0.0200(3) 0.8779(2) 0.0395(10) Uani 1 1 d . . . . .
H30A H 0.691748 -0.027179 0.879438 0.059 Uiso 1 1 calc R U . . .
H30B H 0.604301 -0.045733 0.915822 0.059 Uiso 1 1 calc R U . . .
H30C H 0.612716 0.052214 0.883653 0.059 Uiso 1 1 calc R U . . .
C31 C 0.2699(2) 0.3827(2) 0.71593(16) 0.0148(6) Uani 1 1 d . . . . .
C32 C 0.3606(2) 0.4437(2) 0.71563(16) 0.0163(7) Uani 1 1 d . . . . .
C33 C 0.3853(3) 0.5481(2) 0.74862(16) 0.0186(7) Uani 1 1 d . . . . .
H33 H 0.447520 0.588562 0.748691 0.022 Uiso 1 1 calc R U . . .
C34 C 0.3194(3) 0.5927(3) 0.78114(17) 0.0207(7) Uani 1 1 d . . . . .
H34 H 0.337738 0.662756 0.805039 0.025 Uiso 1 1 calc R U . . .
C35 C 0.2266(3) 0.5341(3) 0.77855(17) 0.0205(7) Uani 1 1 d . . . . .
H35 H 0.180096 0.565241 0.799251 0.025 Uiso 1 1 calc R U . . .
C36 C 0.2007(2) 0.4302(2) 0.74591(16) 0.0170(7) Uani 1 1 d . . . . .
C37 C 0.4263(2) 0.4023(2) 0.67216(17) 0.0159(7) Uani 1 1 d . . . . .
C38 C 0.3934(2) 0.4043(2) 0.60086(17) 0.0168(7) Uani 1 1 d . . . . .
C39 C 0.4543(3) 0.3689(3) 0.56000(18) 0.0213(7) Uani 1 1 d . . . . .
H39 H 0.433409 0.371188 0.511981 0.026 Uiso 1 1 calc R U . . .
C40 C 0.5443(3) 0.3308(3) 0.58886(19) 0.0246(8) Uani 1 1 d . . . . .
H40 H 0.584331 0.305750 0.560543 0.030 Uiso 1 1 calc R U . . .
C41 C 0.5763(3) 0.3290(3) 0.65894(18) 0.0225(7) Uani 1 1 d . . . . .
H41 H 0.638479 0.302567 0.678299 0.027 Uiso 1 1 calc R U . . .
C42 C 0.5190(3) 0.3654(3) 0.70202(18) 0.0199(7) Uani 1 1 d . . . . .
C43 C 0.5601(3) 0.3684(3) 0.78012(18) 0.0233(8) Uani 1 1 d . . . . .
H43 H 0.497866 0.364884 0.796950 0.028 Uiso 1 1 calc R U . . .
C44 C 0.6151(3) 0.2780(3) 0.7959(2) 0.0350(9) Uani 1 1 d . . . . .
H44A H 0.683008 0.286046 0.787565 0.052 Uiso 1 1 calc R U . . .
H44B H 0.569964 0.214226 0.765207 0.052 Uiso 1 1 calc R U . . .
H44C H 0.627381 0.276000 0.844972 0.052 Uiso 1 1 calc R U . . .
C45 C 0.6354(3) 0.4692(3) 0.8212(2) 0.0375(10) Uani 1 1 d . . . . .
H45A H 0.697280 0.474585 0.805678 0.056 Uiso 1 1 calc R U . . .
H45B H 0.658589 0.470810 0.871402 0.056 Uiso 1 1 calc R U . . .
H45C H 0.598602 0.526520 0.812792 0.056 Uiso 1 1 calc R U . . .
C46 C 0.2974(3) 0.4495(3) 0.56642(17) 0.0214(7) Uani 1 1 d . . . . .
H46 H 0.261536 0.468230 0.601781 0.026 Uiso 1 1 calc R U . . .
C47 C 0.2172(3) 0.3725(3) 0.50303(19) 0.0290(8) Uani 1 1 d . . . . .
H47A H 0.249335 0.354718 0.466617 0.043 Uiso 1 1 calc R U . . .
H47B H 0.154508 0.402597 0.484532 0.043 Uiso 1 1 calc R U . . .
H47C H 0.196336 0.310684 0.517341 0.043 Uiso 1 1 calc R U . . .
C48 C 0.3312(3) 0.5475(3) 0.5458(2) 0.0311(9) Uani 1 1 d . . . . .
H48A H 0.381619 0.596203 0.587257 0.047 Uiso 1 1 calc R U . . .
H48B H 0.268688 0.577820 0.527084 0.047 Uiso 1 1 calc R U . . .
H48C H 0.364700 0.531188 0.510044 0.047 Uiso 1 1 calc R U . . .
C49 C 0.0914(3) 0.3746(2) 0.73751(18) 0.0194(7) Uani 1 1 d . . . . .
C50 C 0.0708(3) 0.3467(3) 0.79493(19) 0.0238(8) Uani 1 1 d . . . . .
C51 C -0.0335(3) 0.3064(3) 0.7875(2) 0.0309(9) Uani 1 1 d . . . . .
H51 H -0.048422 0.288099 0.826236 0.037 Uiso 1 1 calc R U . . .
C52 C -0.1139(3) 0.2932(3) 0.7254(2) 0.0349(10) Uani 1 1 d . . . . .
H52 H -0.184000 0.265946 0.721417 0.042 Uiso 1 1 calc R U . . .
C53 C -0.0941(3) 0.3193(3) 0.6681(2) 0.0320(9) Uani 1 1 d . . . . .
H53 H -0.150613 0.309201 0.625112 0.038 Uiso 1 1 calc R U . . .
C54 C 0.0081(3) 0.3601(3) 0.6730(2) 0.0237(8) Uani 1 1 d . . . . .
C55 C 0.0258(3) 0.3938(3) 0.6103(2) 0.0271(8) Uani 1 1 d . . . . .
H55 H 0.100954 0.390472 0.613623 0.032 Uiso 1 1 calc R U . . .
C56 C -0.0458(3) 0.3248(3) 0.5397(2) 0.0334(9) Uani 1 1 d . . . . .
H56A H -0.037714 0.253640 0.539055 0.050 Uiso 1 1 calc R U . . .
H56B H -0.025570 0.345365 0.501692 0.050 Uiso 1 1 calc R U . . .
H56C H -0.119779 0.331445 0.533080 0.050 Uiso 1 1 calc R U . . .
C57 C 0.0109(3) 0.5047(3) 0.6132(2) 0.0408(10) Uani 1 1 d . . . . .
H57A H -0.061657 0.510795 0.611616 0.061 Uiso 1 1 calc R U . . .
H57B H 0.023480 0.525536 0.572929 0.061 Uiso 1 1 calc R U . . .
H57C H 0.061149 0.548948 0.656718 0.061 Uiso 1 1 calc R U . . .
C58 C 0.1571(3) 0.3601(3) 0.8650(2) 0.0371(10) Uani 1 1 d . . . . .
H58 H 0.227135 0.370329 0.857556 0.045 Uiso 1 1 calc R U . . .
C59 C 0.1496(3) 0.2648(4) 0.8952(2) 0.0459(12) Uani 1 1 d . . . . .
H59A H 0.082343 0.254473 0.904195 0.069 Uiso 1 1 calc R U . . .
H59B H 0.208598 0.274710 0.939079 0.069 Uiso 1 1 calc R U . . .
H59C H 0.152983 0.204783 0.861353 0.069 Uiso 1 1 calc R U . . .
C60 C 0.1531(5) 0.4552(4) 0.9182(2) 0.0702(18) Uani 1 1 d . . . . .
H60A H 0.153499 0.514730 0.897588 0.105 Uiso 1 1 calc R U . . .
H60B H 0.214983 0.467553 0.960803 0.105 Uiso 1 1 calc R U . . .
H60C H 0.088274 0.443895 0.929987 0.105 Uiso 1 1 calc R U . . .
C61 C 0.4216(7) 0.1562(8) 0.8614(4) 0.020(2) Uani 0.57 1 d D U P A 1
H61A H 0.415417 0.099831 0.885008 0.024 Uiso 0.57 1 calc R U P A 1
H61B H 0.491204 0.161753 0.854189 0.024 Uiso 0.57 1 calc R U P A 1
C61B C 0.3885(13) 0.1414(11) 0.8680(6) 0.039(4) Uani 0.43 1 d D . P A 2
H61C H 0.327573 0.131829 0.884887 0.047 Uiso 0.43 1 calc R U P A 2
H61D H 0.429748 0.086682 0.878510 0.047 Uiso 0.43 1 calc R U P A 2
C62 C 0.4160(8) 0.2560(10) 0.9081(5) 0.048(4) Uani 0.57 1 d D . P A 1
H62A H 0.344556 0.250067 0.912437 0.058 Uiso 0.57 1 calc R U P A 1
H62B H 0.423047 0.311252 0.883647 0.058 Uiso 0.57 1 calc R U P A 1
C62B C 0.4571(14) 0.2420(12) 0.9093(6) 0.061(5) Uani 0.43 1 d D . P A 2
H62C H 0.414105 0.295979 0.900229 0.073 Uiso 0.43 1 calc R U P A 2
H62D H 0.515149 0.253040 0.889906 0.073 Uiso 0.43 1 calc R U P A 2
C63 C 0.4991(7) 0.2899(6) 0.9834(4) 0.030(3) Uani 0.57 1 d D . P A 1
C64 C 0.6128(7) 0.2993(7) 0.9828(4) 0.048(2) Uani 0.57 1 d D U P A 1
H64A H 0.662051 0.318570 1.031128 0.071 Uiso 0.57 1 calc R U P A 1
H64B H 0.625698 0.351797 0.958108 0.071 Uiso 0.57 1 calc R U P A 1
H64C H 0.623484 0.233632 0.958799 0.071 Uiso 0.57 1 calc R U P A 1
C65 C 0.4809(7) 0.2099(7) 1.0235(4) 0.057(3) Uani 0.57 1 d D . P A 1
H65A H 0.482710 0.142281 0.996962 0.085 Uiso 0.57 1 calc R U P A 1
H65B H 0.411609 0.210036 1.029721 0.085 Uiso 0.57 1 calc R U P A 1
H65C H 0.536553 0.226002 1.069468 0.085 Uiso 0.57 1 calc R U P A 1
C66 C 0.4823(8) 0.3932(7) 1.0197(5) 0.087(4) Uani 0.57 1 d D U P A 1
H66A H 0.536824 0.417241 1.066120 0.131 Uiso 0.57 1 calc R U P A 1
H66B H 0.412108 0.385683 1.024938 0.131 Uiso 0.57 1 calc R U P A 1
H66C H 0.487113 0.442864 0.991423 0.131 Uiso 0.57 1 calc R U P A 1
C63B C 0.5084(9) 0.2597(8) 0.9902(6) 0.034(4) Uani 0.43 1 d D . P A 2
C64B C 0.6105(10) 0.3349(10) 1.0071(6) 0.054(3) Uani 0.43 1 d D U P A 2
H64D H 0.670223 0.309323 1.035662 0.080 Uiso 0.43 1 calc R U P A 2
H64E H 0.604978 0.401432 1.033124 0.080 Uiso 0.43 1 calc R U P A 2
H64F H 0.621938 0.342203 0.963398 0.080 Uiso 0.43 1 calc R U P A 2
C65B C 0.5346(12) 0.1654(8) 1.0171(7) 0.074(5) Uani 0.43 1 d D . P A 2
H65D H 0.575178 0.129329 0.991121 0.112 Uiso 0.43 1 calc R U P A 2
H65E H 0.468798 0.120014 1.010574 0.112 Uiso 0.43 1 calc R U P A 2
H65F H 0.576766 0.185973 1.067133 0.112 Uiso 0.43 1 calc R U P A 2
C66B C 0.4350(10) 0.3091(12) 1.0246(7) 0.084(5) Uani 0.43 1 d D . P A 2
H66D H 0.459870 0.310469 1.074772 0.126 Uiso 0.43 1 calc R U P A 2
H66E H 0.362954 0.269549 1.002761 0.126 Uiso 0.43 1 calc R U P A 2
H66F H 0.434760 0.379098 1.018496 0.126 Uiso 0.43 1 calc R U P A 2
C71 C -0.0647(3) 0.7523(3) 0.9543(2) 0.0320(14) Uani 0.65 1 d DG U P B 1
C72 C -0.0127(4) 0.6709(3) 0.9669(3) 0.0400(18) Uani 0.65 1 d DG . P B 1
H72 H -0.045910 0.603203 0.941393 0.048 Uiso 0.65 1 calc R U P B 1
C73 C 0.0878(4) 0.6887(4) 1.0168(4) 0.0495(16) Uani 0.65 1 d G U P B 1
H73 H 0.123275 0.633125 1.025378 0.059 Uiso 0.65 1 calc R U P B 1
C74 C 0.1363(4) 0.7878(4) 1.0540(3) 0.0392(15) Uani 0.65 1 d G U P B 1
H74 H 0.204985 0.799948 1.088142 0.047 Uiso 0.65 1 calc R U P B 1
C75 C 0.0843(3) 0.8691(3) 1.0414(2) 0.0337(16) Uani 0.65 1 d G . P B 1
H75 H 0.117510 0.936849 1.066922 0.040 Uiso 0.65 1 calc R U P B 1
C76 C -0.0162(3) 0.8513(3) 0.9916(3) 0.0338(17) Uani 0.65 1 d DG . P B 1
H76 H -0.051676 0.906929 0.982938 0.041 Uiso 0.65 1 calc R U P B 1
C77 C -0.1748(5) 0.7331(5) 0.9012(3) 0.0539(17) Uani 0.65 1 d D U P B 1
H77A H -0.182784 0.673320 0.863501 0.081 Uiso 0.65 1 calc R U P B 1
H77B H -0.185767 0.793022 0.881415 0.081 Uiso 0.65 1 calc R U P B 1
H77C H -0.227233 0.720557 0.924090 0.081 Uiso 0.65 1 calc R U P B 1
C71B C -0.0603(6) 0.7817(6) 0.9571(5) 0.0317(14) Uani 0.35 1 d DG U P C 2
C72B C -0.0766(6) 0.6768(6) 0.9304(5) 0.038(3) Uani 0.35 1 d DG . P C 2
H72B H -0.140480 0.643290 0.893903 0.046 Uiso 0.35 1 calc R U P C 2
C73B C 0.0005(9) 0.6208(6) 0.9571(6) 0.050(4) Uani 0.35 1 d G . P C 2
H73B H -0.010625 0.549139 0.938831 0.059 Uiso 0.35 1 calc R U P C 2
C74B C 0.0939(9) 0.6698(8) 1.0105(8) 0.0499(16) Uani 0.35 1 d G U P C 2
H74B H 0.146654 0.631605 1.028761 0.060 Uiso 0.35 1 calc R U P C 2
C75B C 0.1102(7) 0.7747(8) 1.0373(6) 0.0391(15) Uani 0.35 1 d G U P C 2
H75B H 0.174081 0.808222 1.073765 0.047 Uiso 0.35 1 calc R U P C 2
C76B C 0.0331(6) 0.8307(6) 1.0106(4) 0.031(3) Uani 0.35 1 d DG . P C 2
H76B H 0.044227 0.902374 1.028839 0.037 Uiso 0.35 1 calc R U P C 2
C77B C -0.1443(8) 0.8423(9) 0.9291(6) 0.054(2) Uani 0.35 1 d D U P C 2
H77D H -0.122204 0.881638 0.899038 0.080 Uiso 0.35 1 calc R U P C 2
H77E H -0.154205 0.889098 0.968255 0.080 Uiso 0.35 1 calc R U P C 2
H77F H -0.211098 0.795607 0.901690 0.080 Uiso 0.35 1 calc R U P C 2
C81 C 0.3310(4) 0.2823(3) 0.3491(2) 0.0390(10) Uani 0.5 1 d . . P D 2
H81 H 0.390218 0.256054 0.373766 0.047 Uiso 0.5 1 calc R U P D 2
C81B C 0.3310(4) 0.2823(3) 0.3491(2) 0.0390(10) Uani 0.5 1 d . . P D 1
C82 C 0.2344(3) 0.2192(3) 0.3136(2) 0.0437(11) Uani 1 1 d . . . . .
H82 H 0.227208 0.148502 0.313274 0.052 Uiso 1 1 calc R U . D 1
C83 C 0.1493(4) 0.2572(3) 0.2791(3) 0.0475(12) Uani 1 1 d . . . . .
H83 H 0.082841 0.212993 0.255846 0.057 Uiso 1 1 calc R U . E 1
C84 C 0.1582(4) 0.3600(4) 0.2776(2) 0.0436(11) Uani 0.5 1 d . . P F 2
C84B C 0.1582(4) 0.3600(4) 0.2776(2) 0.0436(11) Uani 0.5 1 d . . P F 1
H84B H 0.099045 0.385946 0.252455 0.052 Uiso 0.5 1 calc R U P F 1
C85 C 0.2540(4) 0.4231(3) 0.3129(2) 0.0415(10) Uani 1 1 d . . . . .
H85 H 0.260951 0.493712 0.313077 0.050 Uiso 1 1 calc R U . F 1
C86 C 0.3400(4) 0.3851(3) 0.3480(2) 0.0414(10) Uani 1 1 d . . . . .
H86 H 0.406191 0.429506 0.371818 0.050 Uiso 1 1 calc R U . D 1
C87 C 0.4128(6) 0.2362(6) 0.3866(4) 0.0302(17) Uani 0.5 1 d . . P D 1
H87A H 0.477558 0.287392 0.410020 0.045 Uiso 0.5 1 calc R U P D 1
H87B H 0.426272 0.180715 0.354023 0.045 Uiso 0.5 1 calc R U P D 1
H87C H 0.391122 0.208590 0.421832 0.045 Uiso 0.5 1 calc R U P D 1
C88 C 0.0718(7) 0.3991(7) 0.2408(5) 0.045(2) Uani 0.5 1 d . . P F 2
H88A H 0.010967 0.380351 0.255364 0.067 Uiso 0.5 1 calc R U P F 2
H88B H 0.053601 0.370548 0.190355 0.067 Uiso 0.5 1 calc R U P F 2
H88C H 0.090133 0.473650 0.250835 0.067 Uiso 0.5 1 calc R U P F 2

loop_
_atom_site_aniso_label
_atom_site_aniso_U_11
_atom_site_aniso_U_22
_atom_site_aniso_U_33
_atom_site_aniso_U_23
_atom_site_aniso_U_13
_atom_site_aniso_U_12
Sn1 0.02343(14) 0.01219(14) 0.01938(14) 0.00104(9) 0.00259(10) 0.00308(9)
Sn2 0.0224(6) 0.0118(3) 0.0173(3) 0.00047(19) 0.0046(4) 0.0011(4)
Sn2B 0.0188(7) 0.0123(4) 0.0242(5) -0.0009(3) 0.0022(5) 0.0006(5)
C1 0.0183(16) 0.0146(17) 0.0131(16) 0.0058(13) 0.0037(13) 0.0041(13)
C2 0.0169(15) 0.0140(17) 0.0127(15) 0.0037(13) 0.0043(13) 0.0048(13)
C3 0.0166(16) 0.0182(18) 0.0205(17) 0.0054(14) 0.0071(13) 0.0014(13)
C4 0.0265(18) 0.0148(17) 0.0209(17) 0.0044(14) 0.0102(14) 0.0048(14)
C5 0.0217(17) 0.0196(19) 0.0211(18) 0.0057(14) 0.0106(14) 0.0066(14)
C6 0.0150(15) 0.0222(18) 0.0143(16) 0.0088(13) 0.0052(13) 0.0058(13)
C7 0.0131(15) 0.0123(17) 0.0284(19) -0.0006(14) 0.0093(14) -0.0003(13)
C8 0.0153(17) 0.0139(18) 0.044(2) 0.0016(16) 0.0051(16) -0.0018(14)
C9 0.0188(19) 0.018(2) 0.077(3) 0.002(2) 0.017(2) 0.0047(15)
C10 0.029(2) 0.034(3) 0.080(4) -0.017(2) 0.035(2) 0.0033(19)
C11 0.034(2) 0.038(3) 0.046(3) -0.014(2) 0.027(2) -0.0057(19)
C12 0.0204(17) 0.023(2) 0.0274(19) -0.0061(15) 0.0114(15) -0.0077(15)
C13 0.0198(18) 0.018(2) 0.044(2) 0.0124(17) 0.0021(16) -0.0005(15)
C14 0.035(2) 0.028(2) 0.034(2) 0.0092(18) -0.0049(18) -0.0001(18)
C15 0.029(2) 0.031(3) 0.081(4) 0.028(2) -0.006(2) 0.0020(19)
C16 0.027(2) 0.062(3) 0.0171(19) 0.0064(19) 0.0089(16) -0.0033(19)
C17 0.042(2) 0.063(3) 0.036(2) 0.026(2) 0.016(2) 0.009(2)
C18 0.050(3) 0.113(5) 0.020(2) -0.007(3) 0.010(2) -0.029(3)
C19 0.0202(17) 0.0126(17) 0.0199(17) 0.0026(13) 0.0085(14) 0.0054(13)
C20 0.0204(17) 0.0152(17) 0.0224(18) 0.0051(14) 0.0102(14) 0.0057(14)
C21 0.0242(18) 0.0218(19) 0.033(2) 0.0107(16) 0.0170(16) 0.0083(15)
C22 0.0151(17) 0.022(2) 0.044(2) 0.0066(17) 0.0122(16) 0.0031(14)
C23 0.0148(16) 0.023(2) 0.033(2) 0.0051(16) 0.0035(15) 0.0055(14)
C24 0.0212(17) 0.0190(18) 0.0214(18) 0.0022(14) 0.0067(14) 0.0077(14)
C25 0.0225(17) 0.0213(19) 0.0238(18) 0.0094(15) 0.0132(15) 0.0081(14)
C26 0.0295(19) 0.023(2) 0.0266(19) 0.0063(16) 0.0091(16) 0.0043(15)
C27 0.0274(19) 0.026(2) 0.0238(19) 0.0113(15) 0.0106(15) 0.0086(16)
C28 0.0210(18) 0.031(2) 0.0252(19) 0.0084(16) 0.0062(15) 0.0085(15)
C29 0.046(2) 0.027(2) 0.025(2) 0.0109(17) 0.0087(18) 0.0044(18)
C30 0.053(3) 0.038(3) 0.023(2) 0.0029(18) 0.0049(19) 0.018(2)
C31 0.0167(15) 0.0122(16) 0.0157(16) 0.0045(13) 0.0049(13) 0.0024(13)
C32 0.0162(16) 0.0160(17) 0.0149(16) 0.0038(13) 0.0031(13) 0.0007(13)
C33 0.0190(16) 0.0157(17) 0.0192(17) 0.0026(13) 0.0059(14) -0.0011(13)
C34 0.0266(18) 0.0104(17) 0.0216(18) 0.0009(14) 0.0056(14) 0.0012(14)
C35 0.0225(17) 0.0183(18) 0.0216(18) 0.0036(14) 0.0088(14) 0.0055(14)
C36 0.0189(16) 0.0159(17) 0.0167(16) 0.0053(13) 0.0062(13) 0.0025(13)
C37 0.0131(15) 0.0097(16) 0.0235(17) 0.0008(13) 0.0077(13) -0.0038(12)
C38 0.0145(15) 0.0121(17) 0.0221(17) 0.0006(13) 0.0068(13) -0.0003(13)
C39 0.0215(17) 0.0188(19) 0.0241(18) 0.0048(14) 0.0090(14) 0.0012(14)
C40 0.0234(18) 0.026(2) 0.030(2) 0.0033(16) 0.0175(16) 0.0052(15)
C41 0.0180(17) 0.0206(19) 0.033(2) 0.0085(15) 0.0120(15) 0.0073(14)
C42 0.0170(16) 0.0144(17) 0.0274(19) 0.0053(14) 0.0077(14) -0.0026(13)
C43 0.0210(17) 0.025(2) 0.0287(19) 0.0104(16) 0.0116(15) 0.0073(15)
C44 0.036(2) 0.044(3) 0.039(2) 0.022(2) 0.0198(19) 0.0202(19)
C45 0.036(2) 0.043(3) 0.028(2) 0.0072(18) 0.0035(17) 0.0056(19)
C46 0.0202(17) 0.025(2) 0.0187(17) 0.0056(15) 0.0062(14) 0.0045(15)
C47 0.0209(18) 0.034(2) 0.028(2) 0.0079(17) 0.0024(15) 0.0017(16)
C48 0.035(2) 0.022(2) 0.041(2) 0.0095(17) 0.0150(18) 0.0117(17)
C49 0.0190(17) 0.0126(17) 0.0301(19) 0.0031(14) 0.0139(15) 0.0041(13)
C50 0.0254(18) 0.0189(19) 0.030(2) 0.0011(15) 0.0160(16) 0.0035(15)
C51 0.033(2) 0.026(2) 0.044(2) 0.0096(18) 0.0265(19) 0.0065(17)
C52 0.0218(19) 0.025(2) 0.064(3) 0.017(2) 0.0188(19) 0.0042(16)
C53 0.0176(18) 0.029(2) 0.051(3) 0.0199(19) 0.0079(17) 0.0045(16)
C54 0.0173(17) 0.0146(18) 0.041(2) 0.0102(16) 0.0094(15) 0.0062(14)
C55 0.0168(17) 0.026(2) 0.037(2) 0.0148(17) 0.0030(15) 0.0034(15)
C56 0.028(2) 0.029(2) 0.039(2) 0.0124(18) 0.0045(17) 0.0030(17)
C57 0.042(2) 0.027(2) 0.045(3) 0.017(2) 0.001(2) -0.0010(19)
C58 0.038(2) 0.047(3) 0.025(2) 0.0055(18) 0.0157(18) -0.0107(19)
C59 0.035(2) 0.068(3) 0.036(2) 0.023(2) 0.0121(19) -0.002(2)
C60 0.101(4) 0.068(4) 0.030(3) -0.010(2) 0.035(3) -0.033(3)
C61 0.025(4) 0.016(4) 0.020(3) 0.010(3) 0.004(3) -0.001(3)
C61B 0.059(10) 0.025(8) 0.025(6) 0.003(5) 0.002(6) 0.008(7)
C62 0.039(6) 0.062(7) 0.024(5) -0.015(4) -0.009(4) 0.028(6)
C62B 0.075(13) 0.052(11) 0.035(8) 0.003(7) 0.009(8) -0.040(9)
C63 0.041(5) 0.025(5) 0.017(4) 0.002(4) 0.002(4) 0.009(4)
C64 0.054(4) 0.061(7) 0.011(5) -0.002(4) 0.002(4) -0.020(4)
C65 0.062(7) 0.067(8) 0.019(4) 0.004(5) 0.001(4) -0.034(5)
C66 0.095(8) 0.065(7) 0.057(6) -0.042(6) -0.011(6) 0.034(6)
C63B 0.049(7) 0.026(8) 0.017(6) 0.004(5) -0.002(5) 0.007(6)
C64B 0.054(4) 0.068(8) 0.023(6) 0.004(5) 0.003(5) -0.017(5)
C65B 0.116(15) 0.053(9) 0.031(7) 0.011(6) -0.002(8) -0.008(8)
C66B 0.076(10) 0.136(16) 0.044(8) 0.030(9) 0.015(7) 0.036(11)
C71 0.032(2) 0.038(5) 0.031(2) 0.008(3) 0.0190(19) 0.007(3)
C72 0.050(5) 0.035(5) 0.039(4) 0.005(4) 0.024(4) 0.005(4)
C73 0.052(3) 0.063(5) 0.055(3) 0.030(3) 0.032(3) 0.028(3)
C74 0.035(4) 0.058(4) 0.035(4) 0.016(3) 0.020(3) 0.017(3)
C75 0.032(4) 0.040(5) 0.030(4) 0.006(3) 0.015(3) 0.002(3)
C76 0.049(5) 0.033(4) 0.033(4) 0.018(3) 0.022(3) 0.018(3)
C77 0.048(4) 0.067(5) 0.044(4) 0.005(3) 0.014(3) 0.015(4)
C71B 0.032(2) 0.038(5) 0.031(2) 0.009(3) 0.019(2) 0.007(3)
C72B 0.040(7) 0.032(8) 0.045(8) 0.013(6) 0.016(6) 0.003(6)
C73B 0.049(9) 0.037(10) 0.065(10) 0.011(8) 0.023(8) 0.003(8)
C74B 0.052(3) 0.063(5) 0.055(4) 0.030(3) 0.032(3) 0.028(3)
C75B 0.035(4) 0.058(4) 0.035(4) 0.016(3) 0.020(3) 0.016(3)
C76B 0.050(10) 0.030(8) 0.024(8) 0.009(6) 0.029(7) 0.006(7)
C77B 0.049(4) 0.066(5) 0.043(4) 0.007(4) 0.014(3) 0.015(4)
C81 0.053(3) 0.035(2) 0.036(2) 0.0012(19) 0.028(2) 0.007(2)
C81B 0.053(3) 0.035(2) 0.036(2) 0.0012(19) 0.028(2) 0.007(2)
C82 0.049(3) 0.026(2) 0.064(3) 0.000(2) 0.039(2) 0.001(2)
C83 0.044(3) 0.033(3) 0.067(3) -0.002(2) 0.032(2) -0.009(2)
C84 0.051(3) 0.043(3) 0.041(3) 0.007(2) 0.025(2) 0.004(2)
C84B 0.051(3) 0.043(3) 0.041(3) 0.007(2) 0.025(2) 0.004(2)
C85 0.053(3) 0.031(2) 0.041(3) 0.006(2) 0.024(2) -0.007(2)
C86 0.047(3) 0.038(3) 0.037(2) -0.0018(19) 0.021(2) -0.008(2)
C87 0.030(4) 0.030(4) 0.031(4) -0.003(3) 0.017(3) 0.008(3)
C88 0.045(5) 0.036(5) 0.050(5) 0.002(4) 0.013(4) 0.010(4)

loop_
_atom_type_symbol
_atom_type_description
_atom_type_scat_dispersion_real
_atom_type_scat_dispersion_imag
_atom_type_scat_source
C C 0.0033 0.0016 'International Tables Vol C Tables 4.2.6.8 and 6.1.1.4'
H H 0.0000 0.0000 'International Tables Vol C Tables 4.2.6.8 and 6.1.1.4'
Sn Sn -0.6537 1.4246 'International Tables Vol C Tables 4.2.6.8 and 6.1.1.4'

loop_
_geom_angle_atom_site_label_1
_geom_angle_atom_site_label_2
_geom_angle_atom_site_label_3
_geom_angle
C31 Sn1 Sn2 100.72(8)
C31 Sn1 Sn2B 101.13(9)
C31 Sn1 H1 93.9(19)
Sn2 Sn1 H1 42.2(18)
Sn2B Sn1 H1 32.8(18)
C61 Sn2 C1 106.7(3)
C61 Sn2 Sn1 135.7(3)
C1 Sn2 Sn1 110.95(9)
C61 Sn2 H1 103.0(19)
C1 Sn2 H1 105(2)
Sn1 Sn2 H1 45.1(18)
C61B Sn2B C1 104.3(4)
C61B Sn2B Sn1 139.9(5)
C1 Sn2B Sn1 109.83(11)
C61B Sn2B H1 132(2)
C1 Sn2B H1 118(2)
Sn1 Sn2B H1 42(2)
C6 C1 C2 118.6(3)
C6 C1 Sn2B 114.4(2)
C2 C1 Sn2B 127.0(2)
C6 C1 Sn2 126.6(2)
C2 C1 Sn2 114.8(2)
C3 C2 C1 120.1(3)
C3 C2 C7 118.1(3)
C1 C2 C7 121.8(3)
C4 C3 C2 120.8(3)
C4 C3 H3 119.6
C2 C3 H3 119.6
C3 C4 C5 119.3(3)
C3 C4 H4 120.3
C5 C4 H4 120.3
C4 C5 C6 121.4(3)
C4 C5 H5 119.3
C6 C5 H5 119.3
C5 C6 C1 119.8(3)
C5 C6 C19 117.5(3)
C1 C6 C19 122.7(3)
C12 C7 C8 120.9(3)
C12 C7 C2 119.3(3)
C8 C7 C2 119.7(3)
C9 C8 C7 117.9(4)
C9 C8 C13 120.7(3)
C7 C8 C13 121.4(3)
C10 C9 C8 121.3(4)
C10 C9 H9 119.3
C8 C9 H9 119.3
C9 C10 C11 120.7(3)
C9 C10 H10 119.7
C11 C10 H10 119.7
C10 C11 C12 120.1(4)
C10 C11 H11 120.0
C12 C11 H11 120.0
C11 C12 C7 119.1(4)
C11 C12 C16 119.4(3)
C7 C12 C16 121.5(3)
C8 C13 C14 110.6(3)
C8 C13 C15 113.4(4)
C14 C13 C15 108.6(3)
C8 C13 H13 108.0
C14 C13 H13 108.0
C15 C13 H13 108.0
C13 C14 H14A 109.5
C13 C14 H14B 109.5
H14A C14 H14B 109.5
C13 C14 H14C 109.5
H14A C14 H14C 109.5
H14B C14 H14C 109.5
C13 C15 H15A 109.5
C13 C15 H15B 109.5
H15A C15 H15B 109.5
C13 C15 H15C 109.5
H15A C15 H15C 109.5
H15B C15 H15C 109.5
C12 C16 C18 113.7(4)
C12 C16 C17 110.4(3)
C18 C16 C17 109.6(4)
C12 C16 H16 107.6
C18 C16 H16 107.6
C17 C16 H16 107.6
C16 C17 H17A 109.5
C16 C17 H17B 109.5
H17A C17 H17B 109.5
C16 C17 H17C 109.5
H17A C17 H17C 109.5
H17B C17 H17C 109.5
C16 C18 H18A 109.5
C16 C18 H18B 109.5
H18A C18 H18B 109.5
C16 C18 H18C 109.5
H18A C18 H18C 109.5
H18B C18 H18C 109.5
C20 C19 C24 120.6(3)
C20 C19 C6 119.9(3)
C24 C19 C6 119.3(3)
C21 C20 C19 118.8(3)
C21 C20 C25 119.8(3)
C19 C20 C25 121.3(3)
C22 C21 C20 120.7(3)
C22 C21 H21 119.7
C20 C21 H21 119.7
C23 C22 C21 120.5(3)
C23 C22 H22 119.7
C21 C22 H22 119.7
C22 C23 C24 120.9(3)
C22 C23 H23 119.6
C24 C23 H23 119.6
C23 C24 C19 118.5(3)
C23 C24 C28 119.6(3)
C19 C24 C28 121.8(3)
C27 C25 C20 113.5(3)
C27 C25 C26 109.8(3)
C20 C25 C26 109.7(3)
C27 C25 H25 107.9
C20 C25 H25 107.9
C26 C25 H25 107.9
C25 C26 H26A 109.5
C25 C26 H26B 109.5
H26A C26 H26B 109.5
C25 C26 H26C 109.5
H26A C26 H26C 109.5
H26B C26 H26C 109.5
C25 C27 H27A 109.5
C25 C27 H27B 109.5
H27A C27 H27B 109.5
C25 C27 H27C 109.5
H27A C27 H27C 109.5
H27B C27 H27C 109.5
C24 C28 C30 114.1(3)
C24 C28 C29 110.3(3)
C30 C28 C29 108.9(3)
C24 C28 H28 107.8
C30 C28 H28 107.8
C29 C28 H28 107.8
C28 C29 H29A 109.5
C28 C29 H29B 109.5
H29A C29 H29B 109.5
C28 C29 H29C 109.5
H29A C29 H29C 109.5
H29B C29 H29C 109.5
C28 C30 H30A 109.5
C28 C30 H30B 109.5
H30A C30 H30B 109.5
C28 C30 H30C 109.5
H30A C30 H30C 109.5
H30B C30 H30C 109.5
C32 C31 C36 118.4(3)
C32 C31 Sn1 119.7(2)
C36 C31 Sn1 121.1(2)
C31 C32 C33 120.5(3)
C31 C32 C37 121.0(3)
C33 C32 C37 118.0(3)
C34 C33 C32 120.3(3)
C34 C33 H33 119.8
C32 C33 H33 119.8
C33 C34 C35 119.6(3)
C33 C34 H34 120.2
C35 C34 H34 120.2
C34 C35 C36 120.8(3)
C34 C35 H35 119.6
C36 C35 H35 119.6
C35 C36 C31 120.1(3)
C35 C36 C49 117.4(3)
C31 C36 C49 122.2(3)
C42 C37 C38 120.4(3)
C42 C37 C32 121.5(3)
C38 C37 C32 118.1(3)
C39 C38 C37 119.1(3)
C39 C38 C46 117.8(3)
C37 C38 C46 122.9(3)
C40 C39 C38 120.6(3)
C40 C39 H39 119.7
C38 C39 H39 119.7
C39 C40 C41 120.0(3)
C39 C40 H40 120.0
C41 C40 H40 120.0
C40 C41 C42 121.3(3)
C40 C41 H41 119.3
C42 C41 H41 119.3
C41 C42 C37 118.5(3)
C41 C42 C43 120.0(3)
C37 C42 C43 121.4(3)
C42 C43 C44 112.8(3)
C42 C43 C45 110.7(3)
C44 C43 C45 109.9(3)
C42 C43 H43 107.8
C44 C43 H43 107.8
C45 C43 H43 107.8
C43 C44 H44A 109.5
C43 C44 H44B 109.5
H44A C44 H44B 109.5
C43 C44 H44C 109.5
H44A C44 H44C 109.5
H44B C44 H44C 109.5
C43 C45 H45A 109.5
C43 C45 H45B 109.5
H45A C45 H45B 109.5
C43 C45 H45C 109.5
H45A C45 H45C 109.5
H45B C45 H45C 109.5
C38 C46 C47 112.0(3)
C38 C46 C48 111.1(3)
C47 C46 C48 110.8(3)
C38 C46 H46 107.6
C47 C46 H46 107.6
C48 C46 H46 107.6
C46 C47 H47A 109.5
C46 C47 H47B 109.5
H47A C47 H47B 109.5
C46 C47 H47C 109.5
H47A C47 H47C 109.5
H47B C47 H47C 109.5
C46 C48 H48A 109.5
C46 C48 H48B 109.5
H48A C48 H48B 109.5
C46 C48 H48C 109.5
H48A C48 H48C 109.5
H48B C48 H48C 109.5
C50 C49 C54 120.1(3)
C50 C49 C36 120.4(3)
C54 C49 C36 119.2(3)
C51 C50 C49 118.8(3)
C51 C50 C58 118.9(3)
C49 C50 C58 122.2(3)
C52 C51 C50 121.0(4)
C52 C51 H51 119.5
C50 C51 H51 119.5
C51 C52 C53 120.6(3)
C51 C52 H52 119.7
C53 C52 H52 119.7
C52 C53 C54 120.5(4)
C52 C53 H53 119.7
C54 C53 H53 119.7
C53 C54 C49 118.9(3)
C53 C54 C55 119.1(3)
C49 C54 C55 121.9(3)
C54 C55 C57 110.5(3)
C54 C55 C56 113.1(3)
C57 C55 C56 110.1(3)
C54 C55 H55 107.7
C57 C55 H55 107.7
C56 C55 H55 107.7
C55 C56 H56A 109.5
C55 C56 H56B 109.5
H56A C56 H56B 109.5
C55 C56 H56C 109.5
H56A C56 H56C 109.5
H56B C56 H56C 109.5
C55 C57 H57A 109.5
C55 C57 H57B 109.5
H57A C57 H57B 109.5
C55 C57 H57C 109.5
H57A C57 H57C 109.5
H57B C57 H57C 109.5
C50 C58 C59 111.7(3)
C50 C58 C60 111.0(4)
C59 C58 C60 109.9(3)
C50 C58 H58 108.1
C59 C58 H58 108.1
C60 C58 H58 108.1
C58 C59 H59A 109.5
C58 C59 H59B 109.5
H59A C59 H59B 109.5
C58 C59 H59C 109.5
H59A C59 H59C 109.5
H59B C59 H59C 109.5
C58 C60 H60A 109.5
C58 C60 H60B 109.5
H60A C60 H60B 109.5
C58 C60 H60C 109.5
H60A C60 H60C 109.5
H60B C60 H60C 109.5
C62 C61 Sn2 111.4(7)
C62 C61 H61A 109.4
Sn2 C61 H61A 109.4
C62 C61 H61B 109.4
Sn2 C61 H61B 109.4
H61A C61 H61B 108.0
C62B C61B Sn2B 116.7(9)
C62B C61B H61C 108.1
Sn2B C61B H61C 108.1
C62B C61B H61D 108.1
Sn2B C61B H61D 108.1
H61C C61B H61D 107.3
C61 C62 C63 117.4(8)
C61 C62 H62A 107.9
C63 C62 H62A 107.9
C61 C62 H62B 107.9
C63 C62 H62B 107.9
H62A C62 H62B 107.2
C61B C62B C63B 119.1(11)
C61B C62B H62C 107.5
C63B C62B H62C 107.5
C61B C62B H62D 107.5
C63B C62B H62D 107.5
H62C C62B H62D 107.0
C65 C63 C64 108.9(5)
C65 C63 C66 109.6(6)
C64 C63 C66 109.2(6)
C65 C63 C62 108.0(9)
C64 C63 C62 112.3(7)
C66 C63 C62 108.8(7)
C63 C64 H64A 109.5
C63 C64 H64B 109.5
H64A C64 H64B 109.5
C63 C64 H64C 109.5
H64A C64 H64C 109.5
H64B C64 H64C 109.5
C63 C65 H65A 109.5
C63 C65 H65B 109.5
H65A C65 H65B 109.5
C63 C65 H65C 109.5
H65A C65 H65C 109.5
H65B C65 H65C 109.5
C63 C66 H66A 109.5
C63 C66 H66B 109.5
H66A C66 H66B 109.5
C63 C66 H66C 109.5
H66A C66 H66C 109.5
H66B C66 H66C 109.5
C65B C63B C64B 109.4(6)
C65B C63B C66B 109.6(6)
C64B C63B C66B 110.1(6)
C65B C63B C62B 115.9(10)
C64B C63B C62B 103.4(10)
C66B C63B C62B 108.3(11)
C63B C64B H64D 109.5
C63B C64B H64E 109.5
H64D C64B H64E 109.5
C63B C64B H64F 109.5
H64D C64B H64F 109.5
H64E C64B H64F 109.5
C63B C65B H65D 109.5
C63B C65B H65E 109.5
H65D C65B H65E 109.5
C63B C65B H65F 109.5
H65D C65B H65F 109.5
H65E C65B H65F 109.5
C63B C66B H66D 109.5
C63B C66B H66E 109.5
H66D C66B H66E 109.5
C63B C66B H66F 109.5
H66D C66B H66F 109.5
H66E C66B H66F 109.5
C72 C71 C76 120.0
C72 C71 C77 120.2(3)
C76 C71 C77 119.8(3)
C71 C72 C73 120.0
C71 C72 H72 120.0
C73 C72 H72 120.0
C74 C73 C72 120.0
C74 C73 H73 120.0
C72 C73 H73 120.0
C73 C74 C75 120.0
C73 C74 H74 120.0
C75 C74 H74 120.0
C76 C75 C74 120.0
C76 C75 H75 120.0
C74 C75 H75 120.0
C75 C76 C71 120.0
C75 C76 H76 120.0
C71 C76 H76 120.0
C71 C77 H77A 109.5
C71 C77 H77B 109.5
H77A C77 H77B 109.5
C71 C77 H77C 109.5
H77A C77 H77C 109.5
H77B C77 H77C 109.5
C72B C71B C76B 120.0
C72B C71B C77B 120.2(4)
C76B C71B C77B 119.8(4)
C71B C72B C73B 120.0
C71B C72B H72B 120.0
C73B C72B H72B 120.0
C74B C73B C72B 120.0
C74B C73B H73B 120.0
C72B C73B H73B 120.0
C75B C74B C73B 120.0
C75B C74B H74B 120.0
C73B C74B H74B 120.0
C74B C75B C76B 120.0
C74B C75B H75B 120.0
C76B C75B H75B 120.0
C75B C76B C71B 120.0
C75B C76B H76B 120.0
C71B C76B H76B 120.0
C71B C77B H77D 109.5
C71B C77B H77E 109.5
H77D C77B H77E 109.5
C71B C77B H77F 109.5
H77D C77B H77F 109.5
H77E C77B H77F 109.5
C82 C81 C86 118.7(4)
C82 C81 H81 120.7
C86 C81 H81 120.7
C82 C81B C86 118.7(4)
C82 C81B C87 116.0(5)
C86 C81B C87 125.2(5)
C83 C82 C81 120.6(4)
C83 C82 C81B 120.6(4)
C83 C82 H82 119.7
C81B C82 H82 119.7
C82 C83 C84B 120.9(4)
C82 C83 C84 120.9(4)
C82 C83 H83 119.6
C84B C83 H83 119.6
C85 C84 C83 118.7(4)
C85 C84 C88 120.1(5)
C83 C84 C88 121.2(5)
C85 C84B C83 118.7(4)
C85 C84B H84B 120.6
C83 C84B H84B 120.6
C84B C85 C86 120.6(4)
C84 C85 C86 120.6(4)
C84B C85 H85 119.7
C86 C85 H85 119.7
C85 C86 C81 120.5(4)
C85 C86 C81B 120.5(4)
C85 C86 H86 119.7
C81B C86 H86 119.7
C81B C87 H87A 109.5
C81B C87 H87B 109.5
H87A C87 H87B 109.5
C81B C87 H87C 109.5
H87A C87 H87C 109.5
H87B C87 H87C 109.5
C84 C88 H88A 109.5
C84 C88 H88B 109.5
H88A C88 H88B 109.5
C84 C88 H88C 109.5
H88A C88 H88C 109.5
H88B C88 H88C 109.5

loop_
_geom_bond_atom_site_label_1
_geom_bond_atom_site_label_2
_geom_bond_distance
Sn1 C31 2.210(3)
Sn1 Sn2 2.7635(15)
Sn1 Sn2B 2.811(2)
Sn1 H1 1.96(6)
Sn2 C61 2.185(8)
Sn2 C1 2.198(3)
Sn2 H1 1.86(6)
Sn2B C61B 2.156(11)
Sn2B C1 2.180(4)
Sn2B H1 1.58(6)
C1 C6 1.406(4)
C1 C2 1.412(4)
C2 C3 1.399(4)
C2 C7 1.506(4)
C3 C4 1.380(4)
C3 H3 0.9500
C4 C5 1.384(5)
C4 H4 0.9500
C5 C6 1.392(5)
C5 H5 0.9500
C6 C19 1.505(4)
C7 C12 1.406(5)
C7 C8 1.408(5)
C8 C9 1.396(5)
C8 C13 1.520(5)
C9 C10 1.373(6)
C9 H9 0.9500
C10 C11 1.386(6)
C10 H10 0.9500
C11 C12 1.393(5)
C11 H11 0.9500
C12 C16 1.518(5)
C13 C14 1.528(5)
C13 C15 1.539(5)
C13 H13 1.0000
C14 H14A 0.9800
C14 H14B 0.9800
C14 H14C 0.9800
C15 H15A 0.9800
C15 H15B 0.9800
C15 H15C 0.9800
C16 C18 1.522(5)
C16 C17 1.536(6)
C16 H16 1.0000
C17 H17A 0.9800
C17 H17B 0.9800
C17 H17C 0.9800
C18 H18A 0.9800
C18 H18B 0.9800
C18 H18C 0.9800
C19 C20 1.403(4)
C19 C24 1.413(4)
C20 C21 1.400(5)
C20 C25 1.530(5)
C21 C22 1.386(5)
C21 H21 0.9500
C22 C23 1.374(5)
C22 H22 0.9500
C23 C24 1.403(5)
C23 H23 0.9500
C24 C28 1.518(5)
C25 C27 1.527(5)
C25 C26 1.533(5)
C25 H25 1.0000
C26 H26A 0.9800
C26 H26B 0.9800
C26 H26C 0.9800
C27 H27A 0.9800
C27 H27B 0.9800
C27 H27C 0.9800
C28 C30 1.520(5)
C28 C29 1.544(5)
C28 H28 1.0000
C29 H29A 0.9800
C29 H29B 0.9800
C29 H29C 0.9800
C30 H30A 0.9800
C30 H30B 0.9800
C30 H30C 0.9800
C31 C32 1.402(4)
C31 C36 1.411(4)
C32 C33 1.403(5)
C32 C37 1.517(4)
C33 C34 1.387(5)
C33 H33 0.9500
C34 C35 1.388(5)
C34 H34 0.9500
C35 C36 1.395(5)
C35 H35 0.9500
C36 C49 1.524(4)
C37 C42 1.403(5)
C37 C38 1.406(5)
C38 C39 1.402(4)
C38 C46 1.523(4)
C39 C40 1.377(5)
C39 H39 0.9500
C40 C41 1.381(5)
C40 H40 0.9500
C41 C42 1.400(5)
C41 H41 0.9500
C42 C43 1.525(5)
C43 C44 1.532(5)
C43 C45 1.533(5)
C43 H43 1.0000
C44 H44A 0.9800
C44 H44B 0.9800
C44 H44C 0.9800
C45 H45A 0.9800
C45 H45B 0.9800
C45 H45C 0.9800
C46 C47 1.530(5)
C46 C48 1.533(5)
C46 H46 1.0000
C47 H47A 0.9800
C47 H47B 0.9800
C47 H47C 0.9800
C48 H48A 0.9800
C48 H48B 0.9800
C48 H48C 0.9800
C49 C50 1.403(5)
C49 C54 1.416(5)
C50 C51 1.402(5)
C50 C58 1.516(5)
C51 C52 1.367(5)
C51 H51 0.9500
C52 C53 1.386(5)
C52 H52 0.9500
C53 C54 1.393(5)
C53 H53 0.9500
C54 C55 1.525(5)
C55 C57 1.529(5)
C55 C56 1.535(5)
C55 H55 1.0000
C56 H56A 0.9800
C56 H56B 0.9800
C56 H56C 0.9800
C57 H57A 0.9800
C57 H57B 0.9800
C57 H57C 0.9800
C58 C59 1.541(6)
C58 C60 1.543(6)
C58 H58 1.0000
C59 H59A 0.9800
C59 H59B 0.9800
C59 H59C 0.9800
C60 H60A 0.9800
C60 H60B 0.9800
C60 H60C 0.9800
C61 C62 1.526(11)
C61 H61A 0.9900
C61 H61B 0.9900
C61B C62B 1.499(13)
C61B H61C 0.9900
C61B H61D 0.9900
C62 C63 1.559(8)
C62 H62A 0.9900
C62 H62B 0.9900
C62B C63B 1.556(9)
C62B H62C 0.9900
C62B H62D 0.9900
C63 C65 1.524(7)
C63 C64 1.526(7)
C63 C66 1.531(7)
C64 H64A 0.9800
C64 H64B 0.9800
C64 H64C 0.9800
C65 H65A 0.9800
C65 H65B 0.9800
C65 H65C 0.9800
C66 H66A 0.9800
C66 H66B 0.9800
C66 H66C 0.9800
C63B C65B 1.520(7)
C63B C64B 1.524(8)
C63B C66B 1.524(8)
C64B H64D 0.9800
C64B H64E 0.9800
C64B H64F 0.9800
C65B H65D 0.9800
C65B H65E 0.9800
C65B H65F 0.9800
C66B H66D 0.9800
C66B H66E 0.9800
C66B H66F 0.9800
C71 C72 1.3900
C71 C76 1.3900
C71 C77 1.510(5)
C72 C73 1.3900
C72 H72 0.9500
C73 C74 1.3900
C73 H73 0.9500
C74 C75 1.3900
C74 H74 0.9500
C75 C76 1.3900
C75 H75 0.9500
C76 H76 0.9500
C77 H77A 0.9800
C77 H77B 0.9800
C77 H77C 0.9800
C71B C72B 1.3900
C71B C76B 1.3900
C71B C77B 1.505(6)
C72B C73B 1.3900
C72B H72B 0.9500
C73B C74B 1.3900
C73B H73B 0.9500
C74B C75B 1.3900
C74B H74B 0.9500
C75B C76B 1.3900
C75B H75B 0.9500
C76B H76B 0.9500
C77B H77D 0.9800
C77B H77E 0.9800
C77B H77F 0.9800
C81 C82 1.379(6)
C81 C86 1.390(6)
C81 H81 0.9500
C81B C82 1.379(6)
C81B C86 1.390(6)
C81B C87 1.419(8)
C82 C83 1.361(6)
C82 H82 0.9500
C83 C84B 1.393(6)
C83 C84 1.393(6)
C83 H83 0.9500
C84 C85 1.370(6)
C84 C88 1.398(9)
C84B C85 1.370(6)
C84B H84B 0.9500
C85 C86 1.374(6)
C85 H85 0.9500
C86 H86 0.9500
C87 H87A 0.9800
C87 H87B 0.9800
C87 H87C 0.9800
C88 H88A 0.9800
C88 H88B 0.9800
C88 H88C 0.9800

loop_
_geom_torsion_atom_site_label_1
_geom_torsion_atom_site_label_2
_geom_torsion_atom_site_label_3
_geom_torsion_atom_site_label_4
_geom_torsion
C6 C1 C2 C3 -0.1(4)
Sn2B C1 C2 C3 179.6(2)
Sn2 C1 C2 C3 179.0(2)
C6 C1 C2 C7 177.0(3)
Sn2B C1 C2 C7 -3.3(4)
Sn2 C1 C2 C7 -3.9(4)
C1 C2 C3 C4 -0.4(5)
C7 C2 C3 C4 -177.5(3)
C2 C3 C4 C5 0.8(5)
C3 C4 C5 C6 -0.9(5)
C4 C5 C6 C1 0.4(5)
C4 C5 C6 C19 179.8(3)
C2 C1 C6 C5 0.1(4)
Sn2B C1 C6 C5 -179.7(2)
Sn2 C1 C6 C5 -178.9(2)
C2 C1 C6 C19 -179.3(3)
Sn2B C1 C6 C19 1.0(4)
Sn2 C1 C6 C19 1.7(4)
C3 C2 C7 C12 86.8(4)
C1 C2 C7 C12 -90.4(4)
C3 C2 C7 C8 -92.0(4)
C1 C2 C7 C8 90.8(4)
C12 C7 C8 C9 -0.2(5)
C2 C7 C8 C9 178.6(3)
C12 C7 C8 C13 -177.1(3)
C2 C7 C8 C13 1.7(5)
C7 C8 C9 C10 -0.4(5)
C13 C8 C9 C10 176.6(4)
C8 C9 C10 C11 -0.1(6)
C9 C10 C11 C12 1.0(6)
C10 C11 C12 C7 -1.6(6)
C10 C11 C12 C16 -179.1(4)
C8 C7 C12 C11 1.1(5)
C2 C7 C12 C11 -177.7(3)
C8 C7 C12 C16 178.6(3)
C2 C7 C12 C16 -0.2(5)
C9 C8 C13 C14 -91.6(4)
C7 C8 C13 C14 85.3(4)
C9 C8 C13 C15 30.7(5)
C7 C8 C13 C15 -152.4(3)
C11 C12 C16 C18 -40.2(5)
C7 C12 C16 C18 142.3(4)
C11 C12 C16 C17 83.5(4)
C7 C12 C16 C17 -94.0(4)
C5 C6 C19 C20 90.6(4)
C1 C6 C19 C20 -90.0(4)
C5 C6 C19 C24 -85.0(4)
C1 C6 C19 C24 94.4(4)
C24 C19 C20 C21 -0.4(5)
C6 C19 C20 C21 -175.8(3)
C24 C19 C20 C25 177.0(3)
C6 C19 C20 C25 1.5(5)
C19 C20 C21 C22 1.2(5)
C25 C20 C21 C22 -176.2(3)
C20 C21 C22 C23 -1.2(5)
C21 C22 C23 C24 0.3(5)
C22 C23 C24 C19 0.5(5)
C22 C23 C24 C28 177.7(3)
C20 C19 C24 C23 -0.5(5)
C6 C19 C24 C23 175.1(3)
C20 C19 C24 C28 -177.6(3)
C6 C19 C24 C28 -2.1(5)
C21 C20 C25 C27 -32.5(4)
C19 C20 C25 C27 150.2(3)
C21 C20 C25 C26 90.6(4)
C19 C20 C25 C26 -86.7(4)
C23 C24 C28 C30 39.1(5)
C19 C24 C28 C30 -143.8(3)
C23 C24 C28 C29 -83.8(4)
C19 C24 C28 C29 93.4(4)
C36 C31 C32 C33 4.3(5)
Sn1 C31 C32 C33 173.9(2)
C36 C31 C32 C37 -167.9(3)
Sn1 C31 C32 C37 1.8(4)
C31 C32 C33 C34 -0.9(5)
C37 C32 C33 C34 171.4(3)
C32 C33 C34 C35 -2.5(5)
C33 C34 C35 C36 2.4(5)
C34 C35 C36 C31 1.0(5)
C34 C35 C36 C49 -172.7(3)
C32 C31 C36 C35 -4.3(5)
Sn1 C31 C36 C35 -173.8(2)
C32 C31 C36 C49 169.1(3)
Sn1 C31 C36 C49 -0.4(4)
C31 C32 C37 C42 -98.4(4)
C33 C32 C37 C42 89.3(4)
C31 C32 C37 C38 83.4(4)
C33 C32 C37 C38 -88.9(4)
C42 C37 C38 C39 0.1(5)
C32 C37 C38 C39 178.4(3)
C42 C37 C38 C46 -176.0(3)
C32 C37 C38 C46 2.2(4)
C37 C38 C39 C40 1.1(5)
C46 C38 C39 C40 177.5(3)
C38 C39 C40 C41 -1.2(5)
C39 C40 C41 C42 0.0(5)
C40 C41 C42 C37 1.3(5)
C40 C41 C42 C43 -176.3(3)
C38 C37 C42 C41 -1.3(5)
C32 C37 C42 C41 -179.5(3)
C38 C37 C42 C43 176.2(3)
C32 C37 C42 C43 -1.9(5)
C41 C42 C43 C44 -35.8(4)
C37 C42 C43 C44 146.8(3)
C41 C42 C43 C45 87.8(4)
C37 C42 C43 C45 -89.6(4)
C39 C38 C46 C47 59.7(4)
C37 C38 C46 C47 -124.1(3)
C39 C38 C46 C48 -64.7(4)
C37 C38 C46 C48 111.5(3)
C35 C36 C49 C50 -76.9(4)
C31 C36 C49 C50 109.5(4)
C35 C36 C49 C54 97.1(4)
C31 C36 C49 C54 -76.5(4)
C54 C49 C50 C51 -1.3(5)
C36 C49 C50 C51 172.7(3)
C54 C49 C50 C58 179.7(3)
C36 C49 C50 C58 -6.3(5)
C49 C50 C51 C52 0.8(5)
C58 C50 C51 C52 179.9(4)
C50 C51 C52 C53 0.1(6)
C51 C52 C53 C54 -0.5(6)
C52 C53 C54 C49 0.0(5)
C52 C53 C54 C55 -176.3(3)
C50 C49 C54 C53 0.9(5)
C36 C49 C54 C53 -173.1(3)
C50 C49 C54 C55 177.1(3)
C36 C49 C54 C55 3.1(5)
C53 C54 C55 C57 87.9(4)
C49 C54 C55 C57 -88.3(4)
C53 C54 C55 C56 -36.0(5)
C49 C54 C55 C56 147.8(3)
C51 C50 C58 C59 45.7(5)
C49 C50 C58 C59 -135.3(4)
C51 C50 C58 C60 -77.3(4)
C49 C50 C58 C60 101.7(4)
Sn2 C61 C62 C63 178.2(8)
Sn2B C61B C62B C63B -176.8(11)
C61 C62 C63 C65 -63.5(12)
C61 C62 C63 C64 56.6(13)
C61 C62 C63 C66 177.6(10)
C61B C62B C63B C65B 31(2)
C61B C62B C63B C64B 150.4(16)
C61B C62B C63B C66B -92.8(17)
C76 C71 C72 C73 0.0
C77 C71 C72 C73 -178.8(6)
C71 C72 C73 C74 0.0
C72 C73 C74 C75 0.0
C73 C74 C75 C76 0.0
C74 C75 C76 C71 0.0
C72 C71 C76 C75 0.0
C77 C71 C76 C75 178.8(6)
C76B C71B C72B C73B 0.0
C77B C71B C72B C73B -179.2(13)
C71B C72B C73B C74B 0.0
C72B C73B C74B C75B 0.0
C73B C74B C75B C76B 0.0
C74B C75B C76B C71B 0.0
C72B C71B C76B C75B 0.0
C77B C71B C76B C75B 179.2(13)
C86 C81 C82 C83 -0.9(6)
C86 C81B C82 C83 -0.9(6)
C87 C81B C82 C83 176.5(5)
C81B C82 C83 C84B 1.4(7)
C81 C82 C83 C84 1.4(7)
C82 C83 C84 C85 -1.6(6)
C82 C83 C84 C88 178.4(6)
C82 C83 C84B C85 -1.6(6)
C83 C84B C85 C86 1.3(6)
C83 C84 C85 C86 1.3(6)
C88 C84 C85 C86 -178.7(6)
C84 C85 C86 C81 -0.8(6)
C84B C85 C86 C81B -0.8(6)
C82 C81 C86 C85 0.6(6)
C82 C81B C86 C85 0.6(6)
C87 C81B C86 C85 -176.5(5)
